data_2011633
loop_
_publ_author_name
'Puke, Carsten'
'Schmengler, Kai'
'Kirschbaum, Kristin'
'Conrad, Olaf'
'Giolando, Dean M.'

_publ_section_title
;
 The titanium--thiolate complex [Li(C~4~H~8~O)~4~][Ti~2~(SC~6~H~5~)~9~]
;
_journal_issue 12
_journal_name_full 'Acta Crystallographica Section C'
_journal_page_first e542
_journal_page_last e542
_journal_paper_doi 10.1107/S0108270100014979
_journal_volume 56
_journal_year 2000
_chemical_formula_iupac '[Li (C4 H8 O)4] [Ti2 (C6 H5 S)9]'
_chemical_formula_moiety 'C16 H32 Li1 O4 1+, C54 H45 S9 Ti2 1-'
_chemical_formula_structural '[Li(C4H8O1)4][Ti2(C6H5S1)9]'
_chemical_formula_sum 'C70 H77 Li O4 S9 Ti2'
_chemical_formula_weight 1372.91
_chemical_name_systematic
;
 ?
;
_space_group_IT_number 198
_symmetry_cell_setting cubic
_symmetry_space_group_name_Hall 'P 2ac 2ab 3'
_symmetry_space_group_name_H-M 'P 21 3'
_audit_creation_method SHELXL-97
_cell_angle_alpha 90.00
_cell_angle_beta 90.00
_cell_angle_gamma 90.00
_cell_formula_units_Z 4
_cell_length_a 19.096(3)
_cell_length_b 19.096(3)
_cell_length_c 19.096(3)
_cell_measurement_reflns_used 25
_cell_measurement_temperature 120(2)
_cell_measurement_theta_max 8.34
_cell_measurement_theta_min 7.40
_cell_volume 6963.5(19)
_computing_cell_refinement 'CAD-4 Operations Manual'
_computing_data_collection 'CAD-4 Operations Manual (Enraf-Nonius, 1977)'
_computing_data_reduction 'PROCESS MolEN (Fair, 1990)'
_computing_structure_refinement 'SHELXL97 (Sheldrick, 1997)'
_computing_structure_solution 'SHELXS97 (Sheldrick, 1990)'
_diffrn_ambient_temperature 120(2)
_diffrn_measured_fraction_theta_full .996
_diffrn_measured_fraction_theta_max .996
_diffrn_measurement_device_type 'Enraf-Nonius CAD-4'
_diffrn_measurement_method \q/2\q
_diffrn_radiation_monochromator graphite
_diffrn_radiation_type MoK\a
_diffrn_radiation_wavelength .71073
_diffrn_reflns_av_R_equivalents .0000
_diffrn_reflns_av_sigmaI/netI .0583
_diffrn_reflns_limit_h_max 23
_diffrn_reflns_limit_h_min 0
_diffrn_reflns_limit_k_max 23
_diffrn_reflns_limit_k_min 0
_diffrn_reflns_limit_l_max 23
_diffrn_reflns_limit_l_min 0
_diffrn_reflns_number 2511
_diffrn_reflns_theta_full 26.05
_diffrn_reflns_theta_max 26.05
_diffrn_reflns_theta_min 1.51
_diffrn_standards_decay_% .11
_diffrn_standards_interval_time 50
_diffrn_standards_number 3
_exptl_absorpt_coefficient_mu .545
_exptl_absorpt_correction_T_max .897
_exptl_absorpt_correction_T_min .885
_exptl_absorpt_correction_type '\y scan'
_exptl_absorpt_process_details '(North et al., 1968)'
_exptl_crystal_colour black
_exptl_crystal_density_diffrn 1.300
_exptl_crystal_density_method 'not measured'
_exptl_crystal_description block
_exptl_crystal_F_000 2880
_exptl_crystal_size_max .30
_exptl_crystal_size_mid .25
_exptl_crystal_size_min .20
_refine_diff_density_max .570
_refine_diff_density_min -.267
_refine_ls_abs_structure_details 'Flack (1983), no Friedel pairs'
_refine_ls_abs_structure_Flack .05(7)
_refine_ls_extinction_method none
_refine_ls_goodness_of_fit_ref .981
_refine_ls_hydrogen_treatment constr
_refine_ls_matrix_type full
_refine_ls_number_parameters 251
_refine_ls_number_reflns 2511
_refine_ls_number_restraints 36
_refine_ls_restrained_S_all 1.014
_refine_ls_R_factor_all .0699
_refine_ls_R_factor_gt .0462
_refine_ls_shift/su_max .022
_refine_ls_shift/su_mean .002
_refine_ls_structure_factor_coef Fsqd
_refine_ls_weighting_details 'calc w = 1/[\s^2^(Fo^2^)+(0.0892P)^2^] where P = (Fo^2^+2Fc^2^)/3'
_refine_ls_weighting_scheme calc
_refine_ls_wR_factor_ref .1269
_reflns_number_gt 1802
_reflns_number_total 2511
_reflns_threshold_expression I>2\s(I)
_cod_data_source_file qa0422.cif
_cod_data_source_block I
_cod_original_cell_volume 6963.9(19)
_cod_original_formula_sum 'C70 H77 Li1 O4 S9 Ti2'
_cod_database_code 2011633
_cod_database_fobs_code 2011633

loop_
_symmetry_equiv_pos_as_xyz
'x, y, z'
'-x+1/2, -y, z+1/2'
'-x, y+1/2, -z+1/2'
'x+1/2, -y+1/2, -z'
'z, x, y'
'z+1/2, -x+1/2, -y'
'-z+1/2, -x, y+1/2'
'-z, x+1/2, -y+1/2'
'y, z, x'
'-y, z+1/2, -x+1/2'
'y+1/2, -z+1/2, -x'
'-y+1/2, -z, x+1/2'

loop_
_atom_site_label
_atom_site_fract_x
_atom_site_fract_y
_atom_site_fract_z
_atom_site_U_iso_or_equiv
_atom_site_adp_type
_atom_site_calc_flag
_atom_site_refinement_flags
_atom_site_occupancy
_atom_site_disorder_assembly
_atom_site_disorder_group
_atom_site_type_symbol
Ti1 .38661(5) .11339(5) .88661(5) .0477(4) Uani d S 1 . . Ti
Ti2 .49381(4) .00619(4) .99381(4) .0413(3) Uani d S 1 . . Ti
S1 .28124(8) .07822(9) .83549(8) .0618(4) Uani d . 1 . . S
S2 .50131(7) .13194(6) .95058(7) .0461(3) Uani d . 1 . . S
S3 .59641(7) -.03528(7) .94316(7) .0525(3) Uani d . 1 . . S
C1 .2171(3) .0403(3) .8905(3) .0574(14) Uani d . 1 . . C
C2 .2016(3) .0655(3) .9556(4) .0632(15) Uani d . 1 . . C
H2A .2257 .1040 .9730 .076 Uiso calc R 1 . . H
C3 .1509(3) .0343(4) .9952(4) .0772(19) Uani d . 1 . . C
H3A .1412 .0516 1.0397 .093 Uiso calc R 1 . . H
C4 .1136(4) -.0229(4) .9699(5) .084(2) Uani d . 1 . . C
H4A .0798 -.0445 .9976 .101 Uiso calc R 1 . . H
C5 .1275(4) -.0475(4) .9026(4) .0769(19) Uani d . 1 . . C
H5A .1019 -.0846 .8841 .092 Uiso calc R 1 . . H
C6 .1797(3) -.0163(3) .8638(4) .0685(16) Uani d . 1 . . C
H6A .1901 -.0332 .8193 .082 Uiso calc R 1 . . H
C7 .5771(3) .1514(3) .9002(3) .0493(12) Uani d . 1 . . C
C8 .6192(3) .2057(3) .9230(3) .0608(14) Uani d . 1 . . C
H8A .6056 .2320 .9617 .073 Uiso calc R 1 . . H
C9 .6816(3) .2216(3) .8890(4) .0696(17) Uani d . 1 . . C
H9A .7094 .2583 .9049 .083 Uiso calc R 1 . . H
C10 .7017(3) .1834(4) .8328(4) .0700(18) Uani d . 1 . . C
H10A .7440 .1928 .8105 .084 Uiso calc R 1 . . H
C11 .6592(3) .1310(4) .8094(3) .0640(16) Uani d . 1 . . C
H11A .6729 .1053 .7704 .077 Uiso calc R 1 . . H
C12 .5967(3) .1150(3) .8414(3) .0578(14) Uani d . 1 . . C
H12A .5681 .0800 .8234 .069 Uiso calc R 1 . . H
C13 .6659(3) -.0333(3) 1.0036(3) .0587(14) Uani d . 1 . . C
C14 .6881(4) -.0919(5) 1.0352(4) .091(2) Uani d . 1 . . C
H14A .6668 -.1346 1.0257 .109 Uiso calc R 1 . . H
C15 .7462(5) -.0878(6) 1.0848(5) .110(3) Uani d . 1 . . C
H15A .7610 -.1272 1.1093 .132 Uiso calc R 1 . . H
C16 .7774(4) -.0265(6) 1.0940(5) .104(3) Uani d . 1 . . C
H16A .8150 -.0239 1.1248 .125 Uiso calc R 1 . . H
C17 .7577(4) .0301(5) 1.0620(4) .086(2) Uani d . 1 . . C
H17A .7813 .0720 1.0703 .104 Uiso calc R 1 . . H
C18 .7024(3) .0289(4) 1.0159(4) .0703(17) Uani d . 1 . . C
H18A .6893 .0697 .9928 .084 Uiso calc R 1 . . H
Li1 .8070(7) -.1930(7) .8070(7) .078(5) Uiso d S 1 . . Li
O1 .7208(6) -.1396(6) .7979(7) .082(4) Uiso d PD .50 A 1 O
C21 .6628(10) -.1808(10) .7719(14) .121(7) Uiso d PD .50 A 1 C
H21A .6706 -.1921 .7230 .145 Uiso calc PR .50 A 1 H
H21B .6598 -.2243 .7980 .145 Uiso calc PR .50 A 1 H
C22 .6049(9) -.1463(9) .7784(9) .176(6) Uiso d PD .50 A 1 C
H22A .5908 -.1404 .8268 .211 Uiso calc PR .50 A 1 H
H22B .5669 -.1664 .7513 .211 Uiso calc PR .50 A 1 H
C23 .6347(7) -.0778(7) .7453(8) .076(4) Uiso d PD .50 A 1 C
H23A .6409 -.0829 .6951 .091 Uiso calc PR .50 A 1 H
H23B .6039 -.0384 .7542 .091 Uiso calc PR .50 A 1 H
C24 .7055(7) -.0681(7) .7823(8) .079(4) Uiso d PD .50 A 1 C
H24A .7403 -.0476 .7516 .094 Uiso calc PR .50 A 1 H
H24B .7011 -.0400 .8244 .094 Uiso calc PR .50 A 1 H
O1A .7204(7) -.1589(8) .7790(8) .098(5) Uiso d PD .50 A 2 O
C21A .6583(7) -.1818(8) .8163(9) .079(4) Uiso d PD .50 A 2 C
H21C .6526 -.2322 .8139 .095 Uiso calc PR .50 A 2 H
H21D .6594 -.1674 .8650 .095 Uiso calc PR .50 A 2 H
C22A .6049(9) -.1463(9) .7784(9) .176(6) Uiso d PD .50 A 2 C
H22C .5676 -.1794 .7688 .211 Uiso calc PR .50 A 2 H
H22D .5857 -.1100 .8082 .211 Uiso calc PR .50 A 2 H
C23A .6235(9) -.1180(10) .7198(9) .095(5) Uiso d PD .50 A 2 C
H23C .6115 -.0686 .7194 .114 Uiso calc PR .50 A 2 H
H23D .6003 -.1408 .6808 .114 Uiso calc PR .50 A 2 H
C24A .6963(12) -.1267(16) .7151(14) .160(10) Uiso d PD .50 A 2 C
H24C .7189 -.0816 .7088 .192 Uiso calc PR .50 A 2 H
H24D .7078 -.1561 .6754 .192 Uiso calc PR .50 A 2 H
O2A .8842(7) -.1439(10) .8539(10) .082(5) Uiso d PD .33 A -3 O
C31 .9383(19) -.118(3) .901(2) .265(18) Uiso d PD .33 A -3 C
H31A .9194 -.0909 .9391 .318 Uiso calc PR .33 A -3 H
H31B .9676 -.1556 .9187 .318 Uiso calc PR .33 A -3 H
C32 .972(3) -.078(3) .853(3) .265(18) Uiso d PD .33 A -3 C
H32A 1.0143 -.0572 .8721 .318 Uiso calc PR .33 A -3 H
H32B .9422 -.0414 .8344 .318 Uiso calc PR .33 A -3 H
C33 .989(2) -.134(4) .797(3) .265(18) Uiso d PD .33 A -3 C
H33A .9994 -.1126 .7518 .318 Uiso calc PR .33 A -3 H
H33B 1.0277 -.1634 .8110 .318 Uiso calc PR .33 A -3 H
C34 .930(2) -.167(3) .796(2) .265(18) Uiso d PD .33 A -3 C
H34A .9384 -.2172 .8009 .318 Uiso calc PR .33 A -3 H
H34B .9062 -.1596 .7519 .318 Uiso calc PR .33 A -3 H

loop_
_atom_site_aniso_label
_atom_site_aniso_U_11
_atom_site_aniso_U_22
_atom_site_aniso_U_33
_atom_site_aniso_U_12
_atom_site_aniso_U_13
_atom_site_aniso_U_23
Ti1 .0477(4) .0477(4) .0477(4) .0015(4) -.0015(4) .0015(4)
Ti2 .0413(3) .0413(3) .0413(3) -.0006(4) .0006(4) -.0006(4)
S1 .0502(8) .0751(10) .0602(9) .0004(7) -.0082(7) .0007(7)
S2 .0480(7) .0435(6) .0469(6) -.0024(6) .0007(6) .0013(5)
S3 .0489(7) .0551(8) .0536(8) .0033(6) .0045(6) -.0030(6)
C1 .042(3) .064(3) .066(3) .005(3) -.006(3) -.001(3)
C2 .043(3) .071(4) .076(4) .011(3) -.004(3) -.001(3)
C3 .053(3) .092(5) .086(5) .017(3) .014(4) -.002(4)
C4 .053(4) .086(5) .114(6) .002(3) .012(4) .018(4)
C5 .068(4) .059(4) .104(5) -.007(3) -.007(4) .003(4)
C6 .058(3) .067(4) .081(4) .008(3) -.007(3) -.013(3)
C7 .050(3) .050(3) .049(3) -.004(2) -.003(2) .011(2)
C8 .057(3) .056(3) .070(4) -.006(3) -.002(3) -.002(3)
C9 .061(4) .064(4) .084(4) -.017(3) -.010(3) .013(4)
C10 .053(3) .082(4) .075(4) -.004(3) .010(3) .028(4)
C11 .064(4) .073(4) .056(3) -.005(3) .003(3) .013(3)
C12 .059(3) .065(3) .050(3) -.003(3) .000(3) .012(3)
C13 .044(3) .070(4) .062(3) .011(3) .004(3) .000(3)
C14 .074(4) .105(6) .093(6) .012(4) -.001(4) .021(5)
C15 .079(5) .135(8) .117(7) .042(6) -.004(5) .045(6)
C16 .061(5) .130(8) .120(7) .008(5) -.018(5) -.012(6)
C17 .058(4) .110(6) .090(5) -.003(4) -.014(4) -.002(5)
C18 .053(3) .085(4) .074(4) -.009(3) -.003(3) -.008(3)

loop_
_atom_type_symbol
_atom_type_description
_atom_type_scat_dispersion_real
_atom_type_scat_dispersion_imag
_atom_type_scat_source
C C .0033 .0016 'International Tables Vol C Tables 4.2.6.8 and 6.1.1.4'
H H .0000 .0000 'International Tables Vol C Tables 4.2.6.8 and 6.1.1.4'
Li Li -.0003 .0001 'International Tables Vol C Tables 4.2.6.8 and 6.1.1.4'
O O .0106 .0060 'International Tables Vol C Tables 4.2.6.8 and 6.1.1.4'
S S .1246 .1234 'International Tables Vol C Tables 4.2.6.8 and 6.1.1.4'
Ti Ti .2776 .4457 'International Tables Vol C Tables 4.2.6.8 and 6.1.1.4'

loop_
_geom_angle_atom_site_label_1
_geom_angle_atom_site_label_2
_geom_angle_atom_site_label_3
_geom_angle_site_symmetry_1
_geom_angle_site_symmetry_3
_geom_angle
_geom_angle_publ_flag
S1 Ti1 S1 12_565 6_456 90.46(7) yes
S1 Ti1 S1 12_565 . 90.45(7) no
S1 Ti1 S1 6_456 . 90.45(7) no
S1 Ti1 S2 12_565 . 96.22(5) yes
S1 Ti1 S2 6_456 . 95.87(5) yes
S1 Ti1 S2 . . 170.75(7) yes
S1 Ti1 S2 12_565 6_456 95.87(5) no
S1 Ti1 S2 6_456 6_456 170.75(7) no
S1 Ti1 S2 . 6_456 96.22(5) no
S2 Ti1 S2 . 6_456 76.78(6) yes
S1 Ti1 S2 12_565 12_565 170.75(7) yes
S1 Ti1 S2 6_456 12_565 96.22(5) yes
S1 Ti1 S2 . 12_565 95.87(5) yes
S2 Ti1 S2 . 12_565 76.78(6) yes
S2 Ti1 S2 6_456 12_565 76.78(6) no
S3 Ti2 S3 12_565 . 101.86(6) yes
S3 Ti2 S3 12_565 6_456 101.85(6) no
S3 Ti2 S3 . 6_456 101.86(6) no
S3 Ti2 S2 12_565 6_456 158.44(7) yes
S3 Ti2 S2 . 6_456 82.04(5) yes
S3 Ti2 S2 6_456 6_456 97.99(5) yes
S3 Ti2 S2 12_565 . 82.04(5) no
S3 Ti2 S2 . . 98.00(5) no
S3 Ti2 S2 6_456 . 158.43(7) no
S2 Ti2 S2 6_456 . 76.41(6) yes
S3 Ti2 S2 12_565 12_565 98.00(5) yes
S3 Ti2 S2 . 12_565 158.43(7) yes
S3 Ti2 S2 6_456 12_565 82.04(5) yes
S2 Ti2 S2 6_456 12_565 76.41(6) no
S2 Ti2 S2 . 12_565 76.41(6) no
C1 S1 Ti1 . . 117.8(2) no
C7 S2 Ti1 . . 118.21(18) no
C7 S2 Ti2 . . 114.77(18) no
Ti1 S2 Ti2 . . 88.61(5) no
C13 S3 Ti2 . . 110.84(19) no
C2 C1 C6 . . 119.8(6) no
C2 C1 S1 . . 123.1(5) no
C6 C1 S1 . . 117.0(5) no
C1 C2 C3 . . 120.2(6) no
C2 C3 C4 . . 120.9(7) no
C3 C4 C5 . . 119.1(7) no
C6 C5 C4 . . 119.3(7) no
C5 C6 C1 . . 120.6(6) no
C12 C7 C8 . . 118.7(5) no
C12 C7 S2 . . 124.0(4) no
C8 C7 S2 . . 117.4(4) no
C7 C8 C9 . . 121.0(6) no
C10 C9 C8 . . 119.8(6) no
C9 C10 C11 . . 119.1(6) no
C10 C11 C12 . . 122.2(6) no
C7 C12 C11 . . 119.2(6) no
C14 C13 C18 . . 118.4(6) no
C14 C13 S3 . . 121.0(6) no
C18 C13 S3 . . 120.4(5) no
C13 C14 C15 . . 119.1(9) no
C16 C15 C14 . . 118.3(8) no
C17 C16 C15 . . 122.9(8) no
C16 C17 C18 . . 120.6(8) no
C17 C18 C13 . . 120.4(7) no
O1A Li1 O1A . 9_645 99.0(11) no
O1A Li1 O1A . 5_546 99.0(11) no
O1A Li1 O1A 9_645 5_546 99.0(11) no
O1A Li1 O1 . 9_645 104.7(9) no
O1A Li1 O1 9_645 9_645 15.4(6) no
O1A Li1 O1 5_546 9_645 111.7(10) no
O1A Li1 O1 . . 15.4(6) no
O1A Li1 O1 9_645 . 111.7(10) no
O1A Li1 O1 5_546 . 104.7(9) no
O1 Li1 O1 9_645 . 114.6(6) no
O1A Li1 O1 . 5_546 111.7(10) no
O1A Li1 O1 9_645 5_546 104.7(9) no
O1A Li1 O1 5_546 5_546 15.4(6) no
O1 Li1 O1 9_645 5_546 114.5(6) no
O1 Li1 O1 . 5_546 114.5(6) no
O1A Li1 O2A . 5_546 106.3(9) no
O1A Li1 O2A 9_645 5_546 118.8(11) no
O1A Li1 O2A 5_546 5_546 129.3(10) no
O1 Li1 O2A 9_645 5_546 103.4(10) no
O1 Li1 O2A . 5_546 92.0(8) no
O1 Li1 O2A 5_546 5_546 115.2(10) no
O1A Li1 O2A . . 129.3(11) no
O1A Li1 O2A 9_645 . 106.3(9) no
O1A Li1 O2A 5_546 . 118.8(11) no
O1 Li1 O2A 9_645 . 92.0(8) no
O1 Li1 O2A . . 115.2(10) no
O1 Li1 O2A 5_546 . 103.4(10) no
O2A Li1 O2A 5_546 . 23.2(7) no
O1A Li1 O2A . 9_645 118.8(11) no
O1A Li1 O2A 9_645 9_645 129.3(11) no
O1A Li1 O2A 5_546 9_645 106.3(9) no
O1 Li1 O2A 9_645 9_645 115.2(10) no
O1 Li1 O2A . 9_645 103.4(10) no
O1 Li1 O2A 5_546 9_645 92.0(8) no
O2A Li1 O2A 5_546 9_645 23.2(7) no
O2A Li1 O2A . 9_645 23.2(7) no
O1A Li1 C34 . 5_546 68.9(9) no
O1A Li1 C34 9_645 5_546 119.5(19) no
O1A Li1 C34 5_546 5_546 140.6(19) no
O1 Li1 C34 9_645 5_546 107.7(19) no
O1 Li1 C34 . 5_546 55.6(10) no
O1 Li1 C34 5_546 5_546 135.4(18) no
O2A Li1 C34 5_546 5_546 37.7(8) no
O2A Li1 C34 . 5_546 60.4(11) no
O2A Li1 C34 9_645 5_546 56.2(12) no
O1A Li1 C34 . . 140.6(19) no
O1A Li1 C34 9_645 . 68.9(9) no
O1A Li1 C34 5_546 . 119.5(19) no
O1 Li1 C34 9_645 . 55.6(10) no
O1 Li1 C34 . . 135.4(18) no
O1 Li1 C34 5_546 . 107.7(19) no
O2A Li1 C34 5_546 . 56.2(12) no
O2A Li1 C34 . . 37.7(8) no
O2A Li1 C34 9_645 . 60.4(11) no
C34 Li1 C34 5_546 . 84.4(12) no
O1A Li1 C34 . 9_645 119.5(19) no
O1A Li1 C34 9_645 9_645 140.6(19) no
O1A Li1 C34 5_546 9_645 68.9(9) no
O1 Li1 C34 9_645 9_645 135.4(18) no
O1 Li1 C34 . 9_645 107.7(19) no
O1 Li1 C34 5_546 9_645 55.6(10) no
O2A Li1 C34 5_546 9_645 60.4(11) no
O2A Li1 C34 . 9_645 56.2(12) no
O2A Li1 C34 9_645 9_645 37.7(8) no
C34 Li1 C34 5_546 9_645 84.4(12) no
C34 Li1 C34 . 9_645 84.4(12) no
C24 O1 C21 . . 106.9(12) no
C24 O1 Li1 . . 133.9(10) no
C21 O1 Li1 . . 113.2(13) no
C22 C21 O1 . . 110.3(16) no
C21 C22 C23 . . 94.4(15) no
C24 C23 C22 . . 103.6(12) no
O1 C24 C23 . . 99.3(10) no
C24A O1A C21A . . 106.5(13) no
C24A O1A Li1 . . 132.7(13) no
C21A O1A Li1 . . 118.7(10) no
C23A C24A O1A . . 108.3(18) no
C31 O2A C34 . . 98(2) no
C31 O2A Li1 . . 168(3) no
C34 O2A Li1 . . 87.5(19) no
C32 C31 O2A . . 97(3) no
C31 C32 C33 . . 100(3) no
C34 C33 C32 . . 99(3) no
C33 C34 O2A . . 111(3) no
C33 C34 Li1 . . 161(4) no
O2A C34 Li1 . . 54.8(14) no

loop_
_geom_bond_atom_site_label_1
_geom_bond_atom_site_label_2
_geom_bond_site_symmetry_2
_geom_bond_distance
_geom_bond_publ_flag
Ti1 S1 12_565 2.3351(17) yes
Ti1 S1 6_456 2.3351(17) no
Ti1 S1 . 2.3351(17) no
Ti1 S2 . 2.5329(17) yes
Ti1 S2 6_456 2.5330(17) no
Ti1 S2 12_565 2.5330(17) no
Ti2 S3 12_565 2.3240(15) yes
Ti2 S3 . 2.3240(15) no
Ti2 S3 6_456 2.3241(15) no
Ti2 S2 6_456 2.5434(16) yes
Ti2 S2 . 2.5435(16) no
Ti2 S2 12_565 2.5435(16) no
S1 C1 . 1.770(6) no
S2 C7 . 1.778(5) no
S3 C13 . 1.759(6) no
C1 C2 . 1.365(9) no
C1 C6 . 1.392(9) no
C2 C3 . 1.365(9) no
C3 C4 . 1.392(11) no
C4 C5 . 1.394(11) no
C5 C6 . 1.378(10) no
C7 C12 . 1.373(8) no
C7 C8 . 1.382(8) no
C8 C9 . 1.391(9) no
C9 C10 . 1.353(10) no
C10 C11 . 1.365(10) no
C11 C12 . 1.375(8) no
C13 C14 . 1.341(10) no
C13 C18 . 1.397(9) no
C14 C15 . 1.462(13) no
C15 C16 . 1.325(14) no
C16 C17 . 1.298(13) no
C17 C18 . 1.374(10) no
Li1 O1A . 1.856(17) no
Li1 O1A 9_645 1.856(17) no
Li1 O1A 5_546 1.856(17) no
Li1 O1 9_645 1.944(13) no
Li1 O1 . 1.944(13) no
Li1 O1 5_546 1.944(13) no
Li1 O2A 5_546 1.96(3) no
Li1 O2A . 1.96(3) no
Li1 O2A 9_645 1.96(3) no
Li1 C34 5_546 2.40(4) no
Li1 C34 . 2.40(4) no
Li1 C34 9_645 2.40(4) no
O1 C24 . 1.428(14) no
O1 C21 . 1.446(16) no
C21 C22 . 1.29(2) no
C22 C23 . 1.56(2) no
C23 C24 . 1.536(19) no
O1A C24A . 1.44(2) no
O1A C21A . 1.452(18) no
C23A C24A . 1.40(2) no
O2A C31 . 1.452(19) no
O2A C34 . 1.471(19) no
C31 C32 . 1.36(4) no
C32 C33 . 1.54(4) no
C33 C34 . 1.31(4) no

loop_
_geom_torsion_atom_site_label_1
_geom_torsion_atom_site_label_2
_geom_torsion_atom_site_label_3
_geom_torsion_atom_site_label_4
_geom_torsion_site_symmetry_1
_geom_torsion
_geom_torsion_publ_flag
S1 Ti1 S1 C1 12_565 -173.2(2) no
S1 Ti1 S1 C1 6_456 -82.8(2) no
S2 Ti1 S1 C1 . 50.4(4) no
S2 Ti1 S1 C1 6_456 90.8(2) no
S2 Ti1 S1 C1 12_565 13.5(2) no
S1 Ti1 S2 C7 12_565 -16.7(2) no
S1 Ti1 S2 C7 6_456 -107.8(2) no
S1 Ti1 S2 C7 . 119.3(4) no
S2 Ti1 S2 C7 6_456 77.9(2) no
S2 Ti1 S2 C7 12_565 157.2(2) no
S1 Ti1 S2 Ti2 12_565 -134.22(5) no
S1 Ti1 S2 Ti2 6_456 134.67(5) no
S1 Ti1 S2 Ti2 . 1.8(3) no
S2 Ti1 S2 Ti2 6_456 -39.633(19) no
S2 Ti1 S2 Ti2 12_565 39.638(19) no
S3 Ti2 S2 C7 12_565 99.6(2) no
S3 Ti2 S2 C7 . -1.4(2) no
S3 Ti2 S2 C7 6_456 -158.3(2) no
S2 Ti2 S2 C7 6_456 -81.1(2) no
S2 Ti2 S2 C7 12_565 -160.15(19) no
S3 Ti2 S2 Ti1 12_565 -139.79(5) no
S3 Ti2 S2 Ti1 . 119.27(5) no
S3 Ti2 S2 Ti1 6_456 -37.64(15) no
S2 Ti2 S2 Ti1 6_456 39.511(19) no
S2 Ti2 S2 Ti1 12_565 -39.516(19) no
S3 Ti2 S3 C13 12_565 12.7(2) no
S3 Ti2 S3 C13 6_456 -92.2(2) no
S2 Ti2 S3 C13 6_456 171.2(2) no
S2 Ti2 S3 C13 . 96.2(2) no
S2 Ti2 S3 C13 12_565 169.4(2) no
Ti1 S1 C1 C2 . 42.1(5) no
Ti1 S1 C1 C6 . -140.3(4) no
C6 C1 C2 C3 . 1.7(9) no
S1 C1 C2 C3 . 179.2(5) no
C1 C2 C3 C4 . -.7(10) no
C2 C3 C4 C5 . -1.4(10) no
C3 C4 C5 C6 . 2.5(10) no
C4 C5 C6 C1 . -1.6(10) no
C2 C1 C6 C5 . -.5(9) no
S1 C1 C6 C5 . -178.2(5) no
Ti1 S2 C7 C12 . -47.5(5) no
Ti2 S2 C7 C12 . 55.1(5) no
Ti1 S2 C7 C8 . 133.9(4) no
Ti2 S2 C7 C8 . -123.6(4) no
C12 C7 C8 C9 . -2.6(9) no
S2 C7 C8 C9 . 176.1(5) no
C7 C8 C9 C10 . -.1(9) no
C8 C9 C10 C11 . 1.8(10) no
C9 C10 C11 C12 . -.7(9) no
C8 C7 C12 C11 . 3.6(8) no
S2 C7 C12 C11 . -175.1(4) no
C10 C11 C12 C7 . -2.0(9) no
Ti2 S3 C13 C14 . 103.0(6) no
Ti2 S3 C13 C18 . -81.5(5) no
C18 C13 C14 C15 . 4.2(10) no
S3 C13 C14 C15 . 179.8(6) no
C13 C14 C15 C16 . -3.5(13) no
C14 C15 C16 C17 . 1.3(15) no
C15 C16 C17 C18 . -.1(15) no
C16 C17 C18 C13 . .9(12) no
C14 C13 C18 C17 . -3.0(10) no
S3 C13 C18 C17 . -178.6(5) no
O1A Li1 O1 C24 . -118(3) no
O1A Li1 O1 C24 9_645 -82(2) no
O1A Li1 O1 C24 5_546 171.9(14) no
O1 Li1 O1 C24 9_645 -65(2) no
O1 Li1 O1 C24 5_546 159.3(13) no
O2A Li1 O1 C24 5_546 40.3(17) no
O2A Li1 O1 C24 . 39.5(19) no
O2A Li1 O1 C24 9_645 60.8(16) no
C34 Li1 O1 C24 5_546 30(2) no
C34 Li1 O1 C24 . 0(3) no
C34 Li1 O1 C24 9_645 99.8(16) no
O1A Li1 O1 C21 . 30(2) no
O1A Li1 O1 C21 9_645 66.6(16) no
O1A Li1 O1 C21 5_546 -39.6(19) no
O1 Li1 O1 C21 9_645 83.0(16) no
O1 Li1 O1 C21 5_546 -52.3(19) no
O2A Li1 O1 C21 5_546 -171.2(15) no
O2A Li1 O1 C21 . -172.1(15) no
O2A Li1 O1 C21 9_645 -150.8(14) no
C34 Li1 O1 C21 5_546 178(3) no
C34 Li1 O1 C21 . 148(2) no
C34 Li1 O1 C21 9_645 -111.8(18) no
C24 O1 C21 C22 . -34(3) no
Li1 O1 C21 C22 . 169.0(16) no
O1 C21 C22 C23 . 48(2) no
C21 C22 C23 C24 . -46.6(17) no
C21 O1 C24 C23 . -.6(18) no
Li1 O1 C24 C23 . 149.2(14) no
C22 C23 C24 O1 . 27.6(14) no
O1A Li1 O1A C24A 9_645 -30(3) no
O1A Li1 O1A C24A 5_546 -131(2) no
O1 Li1 O1A C24A 9_645 -16(3) no
O1 Li1 O1A C24A . 116(4) no
O1 Li1 O1A C24A 5_546 -140(2) no
O2A Li1 O1A C24A 5_546 93(2) no
O2A Li1 O1A C24A . 89(3) no
O2A Li1 O1A C24A 9_645 114(2) no
C34 Li1 O1A C24A 5_546 88(3) no
C34 Li1 O1A C24A . 37(4) no
C34 Li1 O1A C24A 9_645 158(2) no
O1A Li1 O1A C21A 9_645 130.4(11) no
O1A Li1 O1A C21A 5_546 30(2) no
O1 Li1 O1A C21A 9_645 145.1(13) no
O1 Li1 O1A C21A . -83(3) no
O1 Li1 O1A C21A 5_546 21(2) no
O2A Li1 O1A C21A 5_546 -105.9(16) no
O2A Li1 O1A C21A . -109.8(15) no
O2A Li1 O1A C21A 9_645 -84.6(16) no
C34 Li1 O1A C21A 5_546 -111(2) no
C34 Li1 O1A C21A . -161.9(18) no
C34 Li1 O1A C21A 9_645 -41(2) no
C21A O1A C24A C23A . 11(3) no
Li1 O1A C24A C23A . 173.7(18) no
O1A Li1 O2A C31 . 117(10) no
O1A Li1 O2A C31 9_645 -126(10) no
O1A Li1 O2A C31 5_546 -16(10) no
O1 Li1 O2A C31 9_645 -132(10) no
O1 Li1 O2A C31 . 109(10) no
O1 Li1 O2A C31 5_546 -16(10) no
O2A Li1 O2A C31 5_546 107(10) no
O2A Li1 O2A C31 9_645 46(10) no
C34 Li1 O2A C31 5_546 119(10) no
C34 Li1 O2A C31 . -118(11) no
C34 Li1 O2A C31 9_645 14(10) no
O1A Li1 O2A C34 . -125(3) no
O1A Li1 O2A C34 9_645 -8(3) no
O1A Li1 O2A C34 5_546 102(3) no
O1 Li1 O2A C34 9_645 -14(3) no
O1 Li1 O2A C34 . -133(3) no
O1 Li1 O2A C34 5_546 102(3) no
O2A Li1 O2A C34 5_546 -135(5) no
O2A Li1 O2A C34 9_645 164(5) no
C34 Li1 O2A C34 5_546 -123.4(15) no
C34 Li1 O2A C34 9_645 132.3(15) no
C34 O2A C31 C32 . 50(4) no
Li1 O2A C31 C32 . 167(8) no
O2A C31 C32 C33 . -57(4) no
C31 C32 C33 C34 . 42(7) no
C32 C33 C34 O2A . -9(8) no
C32 C33 C34 Li1 . 27(19) no
C31 O2A C34 C33 . -24(7) no
Li1 O2A C34 C33 . 167(6) no
C31 O2A C34 Li1 . 169(3) no
O1A Li1 C34 C33 . 50(17) no
O1A Li1 C34 C33 9_645 129(17) no
O1A Li1 C34 C33 5_546 -143(16) no
O1 Li1 C34 C33 9_645 120(17) no
O1 Li1 C34 C33 . 29(17) no
O1 Li1 C34 C33 5_546 -132(16) no
O2A Li1 C34 C33 5_546 -23(15) no
O2A Li1 C34 C33 . -43(14) no
O2A Li1 C34 C33 9_645 -50(15) no
C34 Li1 C34 C33 5_546 4(15) no
C34 Li1 C34 C33 9_645 -81(15) no
O1A Li1 C34 O2A . 93(3) no
O1A Li1 C34 O2A 9_645 171(3) no
O1A Li1 C34 O2A 5_546 -100(3) no
O1 Li1 C34 O2A 9_645 163(4) no
O1 Li1 C34 O2A . 71(4) no
O1 Li1 C34 O2A 5_546 -89(3) no
O2A Li1 C34 O2A 5_546 20(2) no
O2A Li1 C34 O2A 9_645 -7(2) no
C34 Li1 C34 O2A 5_546 46.8(15) no
C34 Li1 C34 O2A 9_645 -38.1(15) no
